data_7154655
loop_
_publ_author_name
'Chen, Guo-Qiang'
'T\"urkyilmaz, Fatma'
'Daniliuc, Constantin G.'
'Bannwarth, Christoph'
'Grimme, Stefan'
'Kehr, Gerald'
'Erker, Gerhard'

_publ_section_title
;
 Enamine/butadienylborane cycloaddition in the frustrated Lewis pair
 regime.
;
_journal_issue 42
_journal_name_full 'Organic &amp; biomolecular chemistry'
_journal_page_first 10477
_journal_page_last 10486
_journal_paper_doi 10.1039/c5ob01602a
_journal_volume 13
_journal_year 2015
_chemical_formula_sum 'C27 H24 B F10 N'
_chemical_formula_weight 563.28
_space_group_crystal_system triclinic
_space_group_IT_number 2
_space_group_name_Hall '-P 1'
_space_group_name_H-M_alt 'P -1'
_symmetry_space_group_name_Hall '-P 1'
_symmetry_space_group_name_H-M 'P -1'
_atom_sites_solution_hydrogens geom
_audit_update_record
;
2015-07-07 deposited with the CCDC.
2015-08-19 downloaded from the CCDC.
;
_cell_angle_alpha 81.567(2)
_cell_angle_beta 85.1470(10)
_cell_angle_gamma 70.6080(10)
_cell_formula_units_Z 2
_cell_length_a 8.0677(3)
_cell_length_b 9.7095(4)
_cell_length_c 18.3172(7)
_cell_measurement_reflns_used 8498
_cell_measurement_temperature 100.(2)
_cell_measurement_theta_max 68.3732
_cell_measurement_theta_min 4.8851
_cell_volume 1337.82(9)
_computing_cell_refinement 'SAINT V8.34A (Bruker AXS Inc., 2013)'
_computing_data_collection
;
APEX2 v.2014.1-1 (Bruker AXS Inc., 2014)

;
_computing_data_reduction 'SAINT V8.34A (Bruker AXS Inc., 2013)'
_computing_molecular_graphics 'XP (Sheldrick, 2014)'
_computing_publication_material 'SHELXL-2014 (Sheldrick, 2014)'
_computing_structure_refinement 'SHELXL-2014 (Sheldrick, 2014)'
_computing_structure_solution 'SHELXL-2014 (Sheldrick, 2014)'
_diffrn_ambient_temperature 100.(2)
_diffrn_detector_area_resol_mean 10.4167
_diffrn_measured_fraction_theta_full 0.990
_diffrn_measured_fraction_theta_max 0.990
_diffrn_measurement_device_type 'Bruker D8 Venture PHOTON 100 CMOS'
_diffrn_measurement_method 'omega and phi scans'
_diffrn_radiation_monochromator 'MX mirror'
_diffrn_radiation_type 'Cu K\a'
_diffrn_radiation_wavelength 1.54178
_diffrn_reflns_av_R_equivalents 0.0267
_diffrn_reflns_av_unetI/netI 0.0312
_diffrn_reflns_limit_h_max 9
_diffrn_reflns_limit_h_min -9
_diffrn_reflns_limit_k_max 11
_diffrn_reflns_limit_k_min -11
_diffrn_reflns_limit_l_max 22
_diffrn_reflns_limit_l_min -21
_diffrn_reflns_number 14889
_diffrn_reflns_theta_full 68.40
_diffrn_reflns_theta_max 68.40
_diffrn_reflns_theta_min 4.88
_diffrn_source 'Cu ImS'
_diffrn_source_type 'micro focus tube'
_exptl_absorpt_coefficient_mu 1.142
_exptl_absorpt_correction_T_max 0.91
_exptl_absorpt_correction_T_min 0.71
_exptl_absorpt_correction_type multi-scan
_exptl_absorpt_process_details
;
Bruker AXS (2014). SADABS, Version 2014/2, Bruker AXS Inc., Madison, Wisconsin,
USA.
;
_exptl_crystal_colour colourless
_exptl_crystal_density_diffrn 1.398
_exptl_crystal_density_method 'not measured'
_exptl_crystal_description prism
_exptl_crystal_F_000 576
_exptl_crystal_size_max 0.269
_exptl_crystal_size_mid 0.141
_exptl_crystal_size_min 0.083
_refine_diff_density_max 0.374
_refine_diff_density_min -0.201
_refine_ls_extinction_method none
_refine_ls_goodness_of_fit_ref 1.047
_refine_ls_hydrogen_treatment constr
_refine_ls_matrix_type full
_refine_ls_number_parameters 353
_refine_ls_number_reflns 4869
_refine_ls_number_restraints 0
_refine_ls_restrained_S_all 1.047
_refine_ls_R_factor_all 0.0488
_refine_ls_R_factor_gt 0.0423
_refine_ls_shift/su_max 0.000
_refine_ls_shift/su_mean 0.000
_refine_ls_structure_factor_coef Fsqd
_refine_ls_weighting_details 'w=1/[\s^2^(Fo^2^)+(0.0674P)^2^+0.5165P] where P=(Fo^2^+2Fc^2^)/3'
_refine_ls_weighting_scheme calc
_refine_ls_wR_factor_gt 0.1151
_refine_ls_wR_factor_ref 0.1190
_reflns_number_gt 4089
_reflns_number_total 4869
_reflns_threshold_expression 'I > 2\s(I)'
_cod_data_source_file c5ob01602a2.cif
_cod_data_source_block erk7821
_cod_depositor_comments 'Adding full bibliography for 7154649--7154656.cif.'
_cod_database_code 7154655

loop_
_space_group_symop_operation_xyz
'x, y, z'
'-x, -y, -z'

loop_
_atom_site_type_symbol
_atom_site_label
_atom_site_fract_x
_atom_site_fract_y
_atom_site_fract_z
_atom_site_U_iso_or_equiv
_atom_site_adp_type
_atom_site_calc_flag
_atom_site_refinement_flags_adp
_atom_site_refinement_flags_posn
_atom_site_occupancy
B B1 0.4111(2) 0.4676(2) 0.26080(10) 0.0180(4) Uani d . . 1
C C1 0.5175(2) 0.29301(18) 0.26939(9) 0.0197(3) Uani d . . 1
H H1 0.5333 0.2473 0.2257 0.024 Uiso calc U R 1
N N1 0.14731(18) 0.24723(15) 0.28438(8) 0.0187(3) Uani d . . 1
C C2 0.5860(2) 0.20499(18) 0.33002(10) 0.0213(3) Uani d . . 1
H H2 0.5859 0.2511 0.3723 0.026 Uiso calc U R 1
C C3 0.6618(2) 0.04345(19) 0.33781(11) 0.0266(4) Uani d . . 1
C C4 0.7136(3) -0.0320(2) 0.40365(13) 0.0384(5) Uani d . . 1
H H4A 0.7015 0.0186 0.4454 0.046 Uiso calc U R 1
H H4B 0.7624 -0.1363 0.4087 0.046 Uiso calc U R 1
C C5 0.6782(3) -0.0338(2) 0.27115(13) 0.0372(5) Uani d . . 1
H H5A 0.7289 -0.1402 0.285 0.056 Uiso calc U R 1
H H5B 0.7548 -0.0003 0.2334 0.056 Uiso calc U R 1
H H5C 0.5616 -0.0112 0.2514 0.056 Uiso calc U R 1
C C6 0.1922(2) 0.48486(18) 0.26301(9) 0.0197(3) Uani d . . 1
H H6 0.1538 0.4817 0.3164 0.024 Uiso calc U R 1
C C7 0.1658(2) 0.35591(18) 0.23801(9) 0.0189(3) Uani d . . 1
C C8 0.1563(2) 0.3552(2) 0.15673(9) 0.0260(4) Uani d . . 1
H H8A 0.1281 0.2675 0.1478 0.031 Uiso calc U R 1
H H8B 0.2713 0.3511 0.1318 0.031 Uiso calc U R 1
C C9 0.0132(2) 0.4957(2) 0.12554(10) 0.0312(4) Uani d . . 1
H H9A 0.0083 0.4974 0.0716 0.037 Uiso calc U R 1
H H9B -0.1026 0.4961 0.1484 0.037 Uiso calc U R 1
C C10 0.0514(2) 0.6318(2) 0.14106(11) 0.0320(4) Uani d . . 1
H H10A -0.0436 0.7213 0.1218 0.038 Uiso calc U R 1
H H10B 0.1633 0.635 0.1153 0.038 Uiso calc U R 1
C C11 0.0646(2) 0.62982(19) 0.22413(10) 0.0273(4) Uani d . . 1
H H11A -0.0541 0.6463 0.2479 0.033 Uiso calc U R 1
H H11B 0.1038 0.7128 0.232 0.033 Uiso calc U R 1
C C12 0.1439(2) 0.23927(19) 0.36615(9) 0.0224(4) Uani d . . 1
H H12A 0.0653 0.3324 0.3828 0.027 Uiso calc U R 1
H H12B 0.2633 0.2189 0.3839 0.027 Uiso calc U R 1
C C13 0.0743(3) 0.1131(2) 0.39368(10) 0.0288(4) Uani d . . 1
H H13A -0.0558 0.147 0.3957 0.035 Uiso calc U R 1
H H13B 0.1173 0.066 0.4433 0.035 Uiso calc U R 1
C C14 0.1487(3) 0.0081(2) 0.33588(11) 0.0322(4) Uani d . . 1
H H14A 0.2744 -0.0481 0.3435 0.039 Uiso calc U R 1
H H14B 0.0825 -0.0617 0.337 0.039 Uiso calc U R 1
C C15 0.1250(2) 0.11070(19) 0.26406(10) 0.0262(4) Uani d . . 1
H H15A 0.2148 0.0679 0.2261 0.031 Uiso calc U R 1
H H15B 0.0067 0.1317 0.2451 0.031 Uiso calc U R 1
C C21 0.4548(2) 0.53869(17) 0.33155(9) 0.0181(3) Uani d . . 1
C C22 0.3396(2) 0.61446(18) 0.38415(9) 0.0206(3) Uani d . . 1
F F22 0.16346(13) 0.64591(12) 0.38193(6) 0.0279(2) Uani d . . 1
C C23 0.3894(2) 0.66844(18) 0.44151(9) 0.0228(4) Uani d . . 1
F F23 0.26862(14) 0.74028(12) 0.49006(6) 0.0307(3) Uani d . . 1
C C24 0.5640(2) 0.64958(19) 0.44896(9) 0.0230(4) Uani d . . 1
F F24 0.61641(15) 0.69848(12) 0.50497(6) 0.0308(3) Uani d . . 1
C C25 0.6858(2) 0.57740(19) 0.39790(10) 0.0226(4) Uani d . . 1
F F25 0.85654(14) 0.55993(12) 0.40381(6) 0.0308(3) Uani d . . 1
C C26 0.6296(2) 0.52465(17) 0.34169(9) 0.0200(3) Uani d . . 1
F F26 0.75790(13) 0.45683(11) 0.29392(5) 0.0248(2) Uani d . . 1
C C31 0.4698(2) 0.55893(18) 0.18423(9) 0.0200(3) Uani d . . 1
C C32 0.4419(2) 0.7101(2) 0.17764(9) 0.0245(4) Uani d . . 1
F F32 0.35882(15) 0.78877(11) 0.23322(6) 0.0312(3) Uani d . . 1
C C33 0.4920(3) 0.7921(2) 0.11698(11) 0.0308(4) Uani d . . 1
F F33 0.4598(2) 0.93709(13) 0.11632(7) 0.0456(3) Uani d . . 1
C C34 0.5750(3) 0.7236(2) 0.05686(10) 0.0320(4) Uani d . . 1
F F34 0.62715(19) 0.79991(16) -0.00231(6) 0.0471(3) Uani d . . 1
C C35 0.6050(2) 0.5760(2) 0.05934(9) 0.0267(4) Uani d . . 1
F F35 0.68875(15) 0.50526(14) 0.00185(6) 0.0360(3) Uani d . . 1
C C36 0.5540(2) 0.49740(19) 0.12145(9) 0.0224(3) Uani d . . 1
F F36 0.59088(14) 0.35251(11) 0.11635(6) 0.0292(2) Uani d . . 1

loop_
_atom_site_aniso_label
_atom_site_aniso_U_11
_atom_site_aniso_U_22
_atom_site_aniso_U_33
_atom_site_aniso_U_12
_atom_site_aniso_U_13
_atom_site_aniso_U_23
B1 0.0197(9) 0.0179(8) 0.0175(9) -0.0069(7) 0.0013(7) -0.0046(7)
C1 0.0196(8) 0.0192(8) 0.0210(8) -0.0064(6) 0.0024(6) -0.0062(6)
N1 0.0190(7) 0.0178(7) 0.0203(7) -0.0060(5) -0.0006(5) -0.0054(5)
C2 0.0212(8) 0.0184(8) 0.0251(9) -0.0063(6) -0.0011(6) -0.0050(7)
C3 0.0185(8) 0.0199(8) 0.0408(11) -0.0059(7) -0.0029(7) -0.0022(7)
C4 0.0420(12) 0.0227(9) 0.0507(13) -0.0129(8) -0.0139(10) 0.0073(9)
C5 0.0378(11) 0.0199(9) 0.0517(13) -0.0040(8) 0.0021(9) -0.0126(9)
C6 0.0207(8) 0.0186(8) 0.0193(8) -0.0064(6) 0.0023(6) -0.0024(6)
C7 0.0142(7) 0.0224(8) 0.0199(8) -0.0054(6) -0.0003(6) -0.0035(6)
C8 0.0295(9) 0.0332(10) 0.0182(8) -0.0140(8) -0.0009(7) -0.0028(7)
C9 0.0253(9) 0.0456(11) 0.0218(9) -0.0127(8) -0.0040(7) 0.0029(8)
C10 0.0236(9) 0.0321(10) 0.0337(10) -0.0055(8) -0.0038(7) 0.0095(8)
C11 0.0217(8) 0.0203(8) 0.0350(10) -0.0022(7) 0.0010(7) 0.0001(7)
C12 0.0251(8) 0.0250(8) 0.0182(8) -0.0095(7) 0.0001(6) -0.0028(7)
C13 0.0313(9) 0.0281(9) 0.0266(9) -0.0123(8) 0.0032(7) 0.0012(7)
C14 0.0374(11) 0.0204(9) 0.0390(11) -0.0119(8) 0.0058(8) -0.0030(8)
C15 0.0305(9) 0.0222(9) 0.0307(9) -0.0129(7) -0.0008(7) -0.0084(7)
C21 0.0230(8) 0.0149(7) 0.0175(8) -0.0078(6) 0.0009(6) -0.0022(6)
C22 0.0220(8) 0.0175(8) 0.0223(8) -0.0073(6) 0.0028(6) -0.0026(6)
F22 0.0214(5) 0.0308(5) 0.0335(6) -0.0082(4) 0.0052(4) -0.0152(4)
C23 0.0306(9) 0.0187(8) 0.0190(8) -0.0083(7) 0.0064(7) -0.0053(6)
F23 0.0337(6) 0.0342(6) 0.0265(5) -0.0116(5) 0.0091(4) -0.0160(4)
C24 0.0348(10) 0.0215(8) 0.0166(8) -0.0136(7) -0.0009(7) -0.0041(6)
F24 0.0407(6) 0.0363(6) 0.0225(5) -0.0190(5) -0.0019(4) -0.0102(4)
C25 0.0226(8) 0.0226(8) 0.0248(9) -0.0103(7) -0.0013(7) -0.0030(7)
F25 0.0249(5) 0.0370(6) 0.0350(6) -0.0128(5) -0.0016(4) -0.0121(5)
C26 0.0237(8) 0.0171(8) 0.0189(8) -0.0074(6) 0.0042(6) -0.0025(6)
F26 0.0204(5) 0.0292(5) 0.0266(5) -0.0084(4) 0.0043(4) -0.0112(4)
C31 0.0195(8) 0.0232(8) 0.0181(8) -0.0081(6) -0.0010(6) -0.0024(6)
C32 0.0306(9) 0.0250(9) 0.0198(8) -0.0120(7) 0.0003(7) -0.0028(7)
F32 0.0478(7) 0.0185(5) 0.0262(5) -0.0102(5) 0.0061(5) -0.0045(4)
C33 0.0409(11) 0.0284(10) 0.0271(9) -0.0188(8) -0.0021(8) 0.0023(8)
F33 0.0787(9) 0.0293(6) 0.0344(7) -0.0294(6) 0.0002(6) 0.0051(5)
C34 0.0358(10) 0.0451(11) 0.0200(9) -0.0238(9) -0.0028(7) 0.0069(8)
F34 0.0671(9) 0.0565(8) 0.0249(6) -0.0371(7) 0.0065(6) 0.0075(5)
C35 0.0236(9) 0.0429(11) 0.0162(8) -0.0135(8) 0.0011(6) -0.0060(7)
F35 0.0350(6) 0.0566(7) 0.0179(5) -0.0168(5) 0.0061(4) -0.0093(5)
C36 0.0202(8) 0.0259(9) 0.0216(8) -0.0077(7) -0.0019(6) -0.0037(7)
F36 0.0363(6) 0.0262(5) 0.0238(5) -0.0074(4) 0.0054(4) -0.0089(4)

loop_
_atom_type_symbol
_atom_type_description
_atom_type_scat_dispersion_real
_atom_type_scat_dispersion_imag
_atom_type_scat_source
C C 0.0181 0.0091 'International Tables Vol C Tables 4.2.6.8 and 6.1.1.4'
H H 0.0000 0.0000 'International Tables Vol C Tables 4.2.6.8 and 6.1.1.4'
B B 0.0090 0.0039 'International Tables Vol C Tables 4.2.6.8 and 6.1.1.4'
N N 0.0311 0.0180 'International Tables Vol C Tables 4.2.6.8 and 6.1.1.4'
F F 0.0727 0.0534 'International Tables Vol C Tables 4.2.6.8 and 6.1.1.4'

loop_
_geom_angle_atom_site_label_1
_geom_angle_atom_site_label_2
_geom_angle_atom_site_label_3
_geom_angle
C1 B1 C31 113.10(13)
C1 B1 C21 108.89(13)
C31 B1 C21 106.46(13)
C1 B1 C6 106.34(13)
C31 B1 C6 111.69(13)
C21 B1 C6 110.37(12)
C2 C1 B1 128.25(15)
C2 C1 H1 115.9
B1 C1 H1 115.9
C7 N1 C12 125.16(14)
C7 N1 C15 125.36(14)
C12 N1 C15 109.48(13)
C1 C2 C3 126.42(16)
C1 C2 H2 116.8
C3 C2 H2 116.8
C4 C3 C2 120.02(18)
C4 C3 C5 121.10(18)
C2 C3 C5 118.88(16)
C3 C4 H4A 120.0
C3 C4 H4B 120.0
H4A C4 H4B 120.0
C3 C5 H5A 109.5
C3 C5 H5B 109.5
H5A C5 H5B 109.5
C3 C5 H5C 109.5
H5A C5 H5C 109.5
H5B C5 H5C 109.5
C7 C6 C11 110.36(14)
C7 C6 B1 111.24(13)
C11 C6 B1 117.65(13)
C7 C6 H6 105.5
C11 C6 H6 105.5
B1 C6 H6 105.5
N1 C7 C6 121.71(15)
N1 C7 C8 120.20(15)
C6 C7 C8 118.08(15)
C7 C8 C9 109.02(15)
C7 C8 H8A 109.9
C9 C8 H8A 109.9
C7 C8 H8B 109.9
C9 C8 H8B 109.9
H8A C8 H8B 108.3
C10 C9 C8 110.56(15)
C10 C9 H9A 109.5
C8 C9 H9A 109.5
C10 C9 H9B 109.5
C8 C9 H9B 109.5
H9A C9 H9B 108.1
C9 C10 C11 110.61(15)
C9 C10 H10A 109.5
C11 C10 H10A 109.5
C9 C10 H10B 109.5
C11 C10 H10B 109.5
H10A C10 H10B 108.1
C10 C11 C6 114.50(15)
C10 C11 H11A 108.6
C6 C11 H11A 108.6
C10 C11 H11B 108.6
C6 C11 H11B 108.6
H11A C11 H11B 107.6
N1 C12 C13 103.95(14)
N1 C12 H12A 111.0
C13 C12 H12A 111.0
N1 C12 H12B 111.0
C13 C12 H12B 111.0
H12A C12 H12B 109.0
C12 C13 C14 102.87(14)
C12 C13 H13A 111.2
C14 C13 H13A 111.2
C12 C13 H13B 111.2
C14 C13 H13B 111.2
H13A C13 H13B 109.1
C15 C14 C13 102.98(15)
C15 C14 H14A 111.2
C13 C14 H14A 111.2
C15 C14 H14B 111.2
C13 C14 H14B 111.2
H14A C14 H14B 109.1
N1 C15 C14 103.90(14)
N1 C15 H15A 111.0
C14 C15 H15A 111.0
N1 C15 H15B 111.0
C14 C15 H15B 111.0
H15A C15 H15B 109.0
C22 C21 C26 112.51(15)
C22 C21 B1 129.20(15)
C26 C21 B1 118.29(14)
F22 C22 C23 113.39(14)
F22 C22 C21 121.74(15)
C23 C22 C21 124.84(16)
F23 C23 C24 119.41(15)
F23 C23 C22 120.77(16)
C24 C23 C22 119.82(15)
F24 C24 C23 121.09(15)
F24 C24 C25 120.34(16)
C23 C24 C25 118.57(15)
F25 C25 C24 119.28(15)
F25 C25 C26 121.29(15)
C24 C25 C26 119.43(16)
F26 C26 C25 115.26(15)
F26 C26 C21 119.92(14)
C25 C26 C21 124.82(15)
C36 C31 C32 112.26(15)
C36 C31 B1 125.75(15)
C32 C31 B1 121.97(14)
F32 C32 C33 114.46(16)
F32 C32 C31 120.35(15)
C33 C32 C31 125.18(17)
F33 C33 C34 120.18(17)
F33 C33 C32 120.54(17)
C34 C33 C32 119.29(18)
F34 C34 C35 120.82(18)
F34 C34 C33 120.58(19)
C35 C34 C33 118.59(17)
F35 C35 C34 120.00(16)
F35 C35 C36 119.59(17)
C34 C35 C36 120.39(17)
F36 C36 C35 114.23(15)
F36 C36 C31 121.48(15)
C35 C36 C31 124.28(17)

loop_
_geom_bond_atom_site_label_1
_geom_bond_atom_site_label_2
_geom_bond_distance
B1 C1 1.616(2)
B1 C31 1.668(2)
B1 C21 1.668(2)
B1 C6 1.715(2)
C1 C2 1.335(2)
C1 H1 0.95
N1 C7 1.295(2)
N1 C12 1.487(2)
N1 C15 1.498(2)
C2 C3 1.472(2)
C2 H2 0.95
C3 C4 1.337(3)
C3 C5 1.499(3)
C4 H4A 0.95
C4 H4B 0.95
C5 H5A 0.98
C5 H5B 0.98
C5 H5C 0.98
C6 C7 1.478(2)
C6 C11 1.554(2)
C6 H6 1.0
C7 C8 1.498(2)
C8 C9 1.535(3)
C8 H8A 0.99
C8 H8B 0.99
C9 C10 1.523(3)
C9 H9A 0.99
C9 H9B 0.99
C10 C11 1.531(3)
C10 H10A 0.99
C10 H10B 0.99
C11 H11A 0.99
C11 H11B 0.99
C12 C13 1.516(2)
C12 H12A 0.99
C12 H12B 0.99
C13 C14 1.524(3)
C13 H13A 0.99
C13 H13B 0.99
C14 C15 1.514(3)
C14 H14A 0.99
C14 H14B 0.99
C15 H15A 0.99
C15 H15B 0.99
C21 C22 1.391(2)
C21 C26 1.397(2)
C22 F22 1.354(2)
C22 C23 1.383(2)
C23 F23 1.3456(19)
C23 C24 1.375(3)
C24 F24 1.3440(19)
C24 C25 1.383(2)
C25 F25 1.342(2)
C25 C26 1.384(2)
C26 F26 1.3542(19)
C31 C36 1.393(2)
C31 C32 1.397(2)
C32 F32 1.357(2)
C32 C33 1.382(3)
C33 F33 1.343(2)
C33 C34 1.378(3)
C34 F34 1.340(2)
C34 C35 1.366(3)
C35 F35 1.349(2)
C35 C36 1.386(3)
C36 F36 1.354(2)

loop_
_geom_torsion_atom_site_label_1
_geom_torsion_atom_site_label_2
_geom_torsion_atom_site_label_3
_geom_torsion_atom_site_label_4
_geom_torsion
C31 B1 C1 C2 137.51(17)
C21 B1 C1 C2 19.4(2)
C6 B1 C1 C2 -99.55(19)
B1 C1 C2 C3 171.44(16)
C1 C2 C3 C4 -174.78(18)
C1 C2 C3 C5 4.8(3)
C1 B1 C6 C7 -25.89(17)
C31 B1 C6 C7 97.93(16)
C21 B1 C6 C7 -143.84(14)
C1 B1 C6 C11 -154.57(14)
C31 B1 C6 C11 -30.75(19)
C21 B1 C6 C11 87.48(17)
C12 N1 C7 C6 2.2(2)
C15 N1 C7 C6 -178.22(15)
C12 N1 C7 C8 -176.32(15)
C15 N1 C7 C8 3.3(2)
C11 C6 C7 N1 -131.16(16)
B1 C6 C7 N1 96.37(17)
C11 C6 C7 C8 47.34(19)
B1 C6 C7 C8 -85.13(17)
N1 C7 C8 C9 123.93(17)
C6 C7 C8 C9 -54.60(19)
C7 C8 C9 C10 57.65(19)
C8 C9 C10 C11 -57.7(2)
C9 C10 C11 C6 51.5(2)
C7 C6 C11 C10 -44.6(2)
B1 C6 C11 C10 84.47(19)
C7 N1 C12 C13 166.10(15)
C15 N1 C12 C13 -13.57(18)
N1 C12 C13 C14 33.66(18)
C12 C13 C14 C15 -41.42(19)
C7 N1 C15 C14 168.23(16)
C12 N1 C15 C14 -12.09(18)
C13 C14 C15 N1 32.75(18)
C1 B1 C21 C22 -121.66(18)
C31 B1 C21 C22 116.10(17)
C6 B1 C21 C22 -5.3(2)
C1 B1 C21 C26 59.03(18)
C31 B1 C21 C26 -63.21(18)
C6 B1 C21 C26 175.40(14)
C26 C21 C22 F22 176.80(14)
B1 C21 C22 F22 -2.5(3)
C26 C21 C22 C23 -1.2(2)
B1 C21 C22 C23 179.42(16)
F22 C22 C23 F23 2.0(2)
C21 C22 C23 F23 -179.82(15)
F22 C22 C23 C24 -177.57(15)
C21 C22 C23 C24 0.6(3)
F23 C23 C24 F24 1.7(2)
C22 C23 C24 F24 -178.75(15)
F23 C23 C24 C25 -179.05(15)
C22 C23 C24 C25 0.5(3)
F24 C24 C25 F25 -1.6(2)
C23 C24 C25 F25 179.07(15)
F24 C24 C25 C26 178.40(15)
C23 C24 C25 C26 -0.9(3)
F25 C25 C26 F26 -0.6(2)
C24 C25 C26 F26 179.38(14)
F25 C25 C26 C21 -179.78(15)
C24 C25 C26 C21 0.2(3)
C22 C21 C26 F26 -178.32(14)
B1 C21 C26 F26 1.1(2)
C22 C21 C26 C25 0.8(2)
B1 C21 C26 C25 -179.74(15)
C1 B1 C31 C36 20.3(2)
C21 B1 C31 C36 139.87(16)
C6 B1 C31 C36 -99.59(18)
C1 B1 C31 C32 -157.93(15)
C21 B1 C31 C32 -38.4(2)
C6 B1 C31 C32 82.14(19)
C36 C31 C32 F32 178.94(15)
B1 C31 C32 F32 -2.6(3)
C36 C31 C32 C33 -0.6(3)
B1 C31 C32 C33 177.84(17)
F32 C32 C33 F33 0.8(3)
C31 C32 C33 F33 -179.62(17)
F32 C32 C33 C34 -178.98(17)
C31 C32 C33 C34 0.6(3)
F33 C33 C34 F34 1.1(3)
C32 C33 C34 F34 -179.09(18)
F33 C33 C34 C35 -179.77(17)
C32 C33 C34 C35 0.0(3)
F34 C34 C35 F35 0.2(3)
C33 C34 C35 F35 -178.85(16)
F34 C34 C35 C36 178.57(17)
C33 C34 C35 C36 -0.5(3)
F35 C35 C36 F36 -2.0(2)
C34 C35 C36 F36 179.66(16)
F35 C35 C36 C31 178.82(15)
C34 C35 C36 C31 0.5(3)
C32 C31 C36 F36 -179.04(15)
B1 C31 C36 F36 2.5(3)
C32 C31 C36 C35 0.1(2)
B1 C31 C36 C35 -178.33(16)

loop_
_platon_squeeze_void_nr
_platon_squeeze_void_average_x
_platon_squeeze_void_average_y
_platon_squeeze_void_average_z
_platon_squeeze_void_volume
_platon_squeeze_void_count_electrons
1 0.000 0.000 0.000 144.2 27.7
